data_8104842
loop_
_publ_author_name
'Hosten, Eric C.'
'Betz, Richard'

_publ_section_title
;
 The crystal structure of \a-(meta-methoxyphenoxy)-ortho-tolylic acid,
 C15H14O4
;
_journal_issue 2
_journal_name_full 'Zeitschrift f\"ur Kristallographie - New Crystal Structures'
_journal_page_first 393
_journal_page_last 395
_journal_paper_doi 10.1515/ncrs-2020-0576
_journal_volume 236
_journal_year 2021
_chemical_formula_moiety 'C15 H14 O4'
_chemical_formula_sum 'C15 H14 O4'
_chemical_formula_weight 258.26
_chemical_name_common
;
\a-(<i>meta</i>-methoxyphenoxyl)-<i>ortho</i>-tolylic acid
;
_chemical_name_systematic
;
\a-(<i>meta</i>-methoxyphenoxyl)-<i>ortho</i>-tolylic acid
;
_space_group_crystal_system monoclinic
_space_group_IT_number 15
_space_group_name_Hall '-C 2yc'
_space_group_name_H-M_alt 'C 1 2/c 1'
_atom_sites_solution_hydrogens geom
_atom_sites_solution_primary SHELXS
_atom_sites_solution_secondary difmap
_cell_angle_alpha 90
_cell_angle_beta 91.7070(10)
_cell_angle_gamma 90
_cell_formula_units_Z 8
_cell_length_a 27.1122(8)
_cell_length_b 6.4295(2)
_cell_length_c 14.7495(4)
_cell_measurement_reflns_used 6944
_cell_measurement_temperature 200(2)
_cell_measurement_theta_max 28.30
_cell_measurement_theta_min 2.76
_cell_volume 2569.96(13)
_computing_cell_refinement 'SAINT [1]'
_computing_data_collection 'APEX2 [1]'
_computing_data_reduction 'SAINT [1]'
_computing_molecular_graphics 'ORTEP3 [3], Mercury [4]'
_computing_publication_material 'SHELXL-97 [2], PLATON [5]'
_computing_structure_refinement 'SHELXL-97 [2]'
_computing_structure_solution 'SHELXS-97 [2]'
_diffrn_ambient_temperature 200(2)
_diffrn_measured_fraction_theta_full 0.997
_diffrn_measured_fraction_theta_max 0.993
_diffrn_measurement_device_type 'Bruker APEX-II CCD'
_diffrn_measurement_method '\f and \w scans'
_diffrn_radiation_monochromator graphite
_diffrn_radiation_type MoK\a
_diffrn_radiation_wavelength 0.71073
_diffrn_reflns_av_R_equivalents 0.0144
_diffrn_reflns_av_sigmaI/netI 0.0140
_diffrn_reflns_Laue_measured_fraction_full 0.997
_diffrn_reflns_Laue_measured_fraction_max 0.993
_diffrn_reflns_limit_h_max 36
_diffrn_reflns_limit_h_min -30
_diffrn_reflns_limit_k_max 8
_diffrn_reflns_limit_k_min -8
_diffrn_reflns_limit_l_max 19
_diffrn_reflns_limit_l_min -19
_diffrn_reflns_number 11956
_diffrn_reflns_point_group_measured_fraction_full 0.997
_diffrn_reflns_point_group_measured_fraction_max 0.993
_diffrn_reflns_theta_full 25.242
_diffrn_reflns_theta_max 28.315
_diffrn_reflns_theta_min 2.763
_exptl_absorpt_coefficient_mu 0.097
_exptl_absorpt_correction_T_max 1.0000
_exptl_absorpt_correction_T_min 0.9321
_exptl_absorpt_correction_type numerical
_exptl_absorpt_process_details
;                                                              
SADABS[6]
;
_exptl_crystal_colour green
_exptl_crystal_density_diffrn 1.335
_exptl_crystal_description platelet
_exptl_crystal_F_000 1088
_exptl_crystal_size_max 0.588
_exptl_crystal_size_mid 0.352
_exptl_crystal_size_min 0.236
_refine_diff_density_max 0.309
_refine_diff_density_min -0.153
_refine_diff_density_rms 0.036
_refine_ls_extinction_coef .
_refine_ls_extinction_method none
_refine_ls_goodness_of_fit_ref 1.041
_refine_ls_hydrogen_treatment constr
_refine_ls_matrix_type full
_refine_ls_number_parameters 173
_refine_ls_number_reflns 3185
_refine_ls_number_restraints 0
_refine_ls_restrained_S_all 1.041
_refine_ls_R_factor_all 0.0473
_refine_ls_R_factor_gt 0.0387
_refine_ls_shift/su_max 0.000
_refine_ls_shift/su_mean 0.000
_refine_ls_structure_factor_coef Fsqd
_refine_ls_weighting_details 'w=1/[\s^2^(Fo^2^)+(0.0518P)^2^+1.5140P] where P=(Fo^2^+2Fc^2^)/3'
_refine_ls_weighting_scheme calc
_refine_ls_wR_factor_gt 0.1005
_refine_ls_wR_factor_ref 0.1091
_reflns_Friedel_coverage 0.000
_reflns_Friedel_fraction_full .
_reflns_Friedel_fraction_max .
_reflns_number_gt 2710
_reflns_number_total 3185
_reflns_threshold_expression 'I > 2\s(I)'
_cod_data_source_file suppl_j_ncrs-2020-0576_suppl.cif
_cod_data_source_block g
_cod_original_sg_symbol_H-M 'C 2/c'
_cod_database_code 8104842
_shelx_space_group_comment
;
The symmetry employed for this shelxl refinement is uniquely defined
by the following loop, which should always be used as a source of
symmetry information in preference to the above space-group names.
They are only intended as comments.
;
_iucr_geom_bonds_special_details
;                                                              
<i>C<i>~g~(1) is the centroid of carbon atoms C21..C26.   

<i>C<i>~g~(1) is the centroid of carbon atoms C11..C16.             
;

loop_
_space_group_symop_operation_xyz
'x, y, z'
'-x, y, -z+1/2'
'x+1/2, y+1/2, z'
'-x+1/2, y+1/2, -z+1/2'
'-x, -y, -z'
'x, -y, z-1/2'
'-x+1/2, -y+1/2, -z'
'x+1/2, -y+1/2, z-1/2'

loop_
_atom_site_label
_atom_site_type_symbol
_atom_site_fract_x
_atom_site_fract_y
_atom_site_fract_z
_atom_site_U_iso_or_equiv
_atom_site_adp_type
_atom_site_occupancy
_atom_site_site_symmetry_order
_atom_site_calc_flag
_atom_site_refinement_flags_posn
_atom_site_refinement_flags_adp
_atom_site_refinement_flags_occupancy
_atom_site_disorder_assembly
_atom_site_disorder_group
O1 O 0.20646(3) -0.38416(14) 0.57101(6) 0.0395(2) Uani 1 1 d . . . . .
H1 H 0.234382 -0.388608 0.551217 0.059 Uiso 1 1 d R U . . .
O2 O 0.20664(3) -0.07355(13) 0.50352(6) 0.0378(2) Uani 1 1 d . . . . .
O3 O 0.08376(3) 0.29500(13) 0.46669(6) 0.0353(2) Uani 1 1 d . . . . .
O4 O 0.19783(3) 0.68803(15) 0.29798(6) 0.0449(2) Uani 1 1 d . . . . .
C1 C 0.18548(4) -0.20648(17) 0.54735(7) 0.0285(2) Uani 1 1 d . . . . .
C2 C 0.12336(4) 0.15614(17) 0.49000(7) 0.0287(2) Uani 1 1 d . . . . .
H2A H 0.150146 0.232738 0.522571 0.034 Uiso 1 1 calc R U . . .
H2B H 0.136890 0.095431 0.434285 0.034 Uiso 1 1 calc R U . . .
C3 C 0.20937(6) 0.8607(3) 0.24244(12) 0.0591(4) Uani 1 1 d . . . . .
H3A H 0.198991 0.989451 0.271922 0.089 Uiso 1 1 calc R U . . .
H3B H 0.192034 0.846998 0.183489 0.089 Uiso 1 1 calc R U . . .
H3C H 0.245034 0.864906 0.233599 0.089 Uiso 1 1 calc R U . . .
C11 C 0.13397(4) -0.18336(17) 0.57777(7) 0.0273(2) Uani 1 1 d . . . . .
C12 C 0.10408(4) -0.01430(16) 0.54958(7) 0.0268(2) Uani 1 1 d . . . . .
C13 C 0.05531(4) -0.00951(18) 0.57781(8) 0.0320(2) Uani 1 1 d . . . . .
H13 H 0.034508 0.102647 0.559433 0.038 Uiso 1 1 calc R U . . .
C14 C 0.03673(4) -0.1654(2) 0.63214(9) 0.0378(3) Uani 1 1 d . . . . .
H14 H 0.003282 -0.160242 0.649467 0.045 Uiso 1 1 calc R U . . .
C15 C 0.06650(5) -0.3283(2) 0.66127(9) 0.0393(3) Uani 1 1 d . . . . .
H15 H 0.053924 -0.432958 0.699727 0.047 Uiso 1 1 calc R U . . .
C16 C 0.11495(4) -0.33715(18) 0.63374(8) 0.0339(3) Uani 1 1 d . . . . .
H16 H 0.135462 -0.449344 0.653214 0.041 Uiso 1 1 calc R U . . .
C21 C 0.09531(4) 0.45783(17) 0.41143(7) 0.0297(2) Uani 1 1 d . . . . .
C22 C 0.14201(4) 0.49436(17) 0.37922(7) 0.0307(2) Uani 1 1 d . . . . .
H22 H 0.168483 0.403126 0.394865 0.037 Uiso 1 1 calc R U . . .
C23 C 0.14990(4) 0.66640(18) 0.32354(7) 0.0323(2) Uani 1 1 d . . . . .
C24 C 0.11140(5) 0.79812(18) 0.29836(8) 0.0366(3) Uani 1 1 d . . . . .
H24 H 0.116592 0.912808 0.259172 0.044 Uiso 1 1 calc R U . . .
C25 C 0.06482(5) 0.75787(19) 0.33206(8) 0.0382(3) Uani 1 1 d . . . . .
H25 H 0.038251 0.847979 0.315656 0.046 Uiso 1 1 calc R U . . .
C26 C 0.05608(4) 0.59172(18) 0.38835(8) 0.0344(3) Uani 1 1 d . . . . .
H26 H 0.024130 0.568332 0.411063 0.041 Uiso 1 1 calc R U . . .

loop_
_atom_site_aniso_label
_atom_site_aniso_U_11
_atom_site_aniso_U_22
_atom_site_aniso_U_33
_atom_site_aniso_U_23
_atom_site_aniso_U_13
_atom_site_aniso_U_12
O1 0.0303(4) 0.0359(5) 0.0524(5) 0.0141(4) 0.0045(4) 0.0085(3)
O2 0.0308(4) 0.0314(4) 0.0517(5) 0.0090(4) 0.0080(4) 0.0053(3)
O3 0.0304(4) 0.0303(4) 0.0453(5) 0.0096(3) 0.0028(3) 0.0065(3)
O4 0.0420(5) 0.0457(5) 0.0475(5) 0.0167(4) 0.0076(4) 0.0020(4)
C1 0.0282(5) 0.0277(5) 0.0294(5) 0.0001(4) -0.0025(4) 0.0029(4)
C2 0.0279(5) 0.0258(5) 0.0324(5) 0.0023(4) 0.0008(4) 0.0042(4)
C3 0.0585(9) 0.0564(9) 0.0626(9) 0.0267(8) 0.0072(7) -0.0076(7)
C11 0.0284(5) 0.0273(5) 0.0263(5) -0.0016(4) -0.0008(4) 0.0010(4)
C12 0.0298(5) 0.0250(5) 0.0256(5) -0.0028(4) -0.0011(4) 0.0009(4)
C13 0.0312(5) 0.0299(6) 0.0351(6) -0.0009(4) 0.0022(4) 0.0041(4)
C14 0.0325(6) 0.0392(6) 0.0423(6) 0.0002(5) 0.0102(5) 0.0004(5)
C15 0.0426(6) 0.0363(6) 0.0394(6) 0.0076(5) 0.0093(5) -0.0010(5)
C16 0.0379(6) 0.0309(6) 0.0331(5) 0.0051(4) 0.0017(4) 0.0037(5)
C21 0.0343(5) 0.0243(5) 0.0303(5) -0.0012(4) -0.0027(4) 0.0036(4)
C22 0.0339(5) 0.0281(5) 0.0299(5) 0.0017(4) -0.0020(4) 0.0059(4)
C23 0.0381(6) 0.0304(6) 0.0285(5) 0.0000(4) 0.0001(4) 0.0010(4)
C24 0.0497(7) 0.0260(5) 0.0337(6) 0.0029(4) -0.0052(5) 0.0044(5)
C25 0.0426(6) 0.0295(6) 0.0420(6) -0.0005(5) -0.0074(5) 0.0116(5)
C26 0.0336(6) 0.0297(6) 0.0398(6) -0.0022(5) -0.0020(4) 0.0060(4)

loop_
_atom_type_symbol
_atom_type_description
_atom_type_scat_dispersion_real
_atom_type_scat_dispersion_imag
_atom_type_scat_source
C C 0.0033 0.0016 'International Tables Vol C Tables 4.2.6.8 and 6.1.1.4'
H H 0.0000 0.0000 'International Tables Vol C Tables 4.2.6.8 and 6.1.1.4'
O O 0.0106 0.0060 'International Tables Vol C Tables 4.2.6.8 and 6.1.1.4'

loop_
_geom_angle_atom_site_label_1
_geom_angle_atom_site_label_2
_geom_angle_atom_site_label_3
_geom_angle
_geom_angle_site_symmetry_1
_geom_angle_site_symmetry_3
C1 O1 H1 109.4 . .
C21 O3 C2 115.93(8) . .
C23 O4 C3 117.69(11) . .
O2 C1 O1 122.63(10) . .
O2 C1 C11 123.27(10) . .
O1 C1 C11 114.10(9) . .
O3 C2 C12 108.85(8) . .
O3 C2 H2A 109.9 . .
C12 C2 H2A 109.9 . .
O3 C2 H2B 109.9 . .
C12 C2 H2B 109.9 . .
H2A C2 H2B 108.3 . .
O4 C3 H3A 109.5 . .
O4 C3 H3B 109.5 . .
H3A C3 H3B 109.5 . .
O4 C3 H3C 109.5 . .
H3A C3 H3C 109.5 . .
H3B C3 H3C 109.5 . .
C16 C11 C12 120.05(10) . .
C16 C11 C1 118.31(10) . .
C12 C11 C1 121.62(10) . .
C13 C12 C11 117.97(10) . .
C13 C12 C2 120.31(10) . .
C11 C12 C2 121.71(9) . .
C14 C13 C12 121.26(11) . .
C14 C13 H13 119.4 . .
C12 C13 H13 119.4 . .
C15 C14 C13 120.52(11) . .
C15 C14 H14 119.7 . .
C13 C14 H14 119.7 . .
C14 C15 C16 119.28(11) . .
C14 C15 H15 120.4 . .
C16 C15 H15 120.4 . .
C15 C16 C11 120.88(11) . .
C15 C16 H16 119.6 . .
C11 C16 H16 119.6 . .
O3 C21 C22 124.14(10) . .
O3 C21 C26 115.40(10) . .
C22 C21 C26 120.46(10) . .
C21 C22 C23 119.53(10) . .
C21 C22 H22 120.2 . .
C23 C22 H22 120.2 . .
O4 C23 C24 125.23(11) . .
O4 C23 C22 113.87(10) . .
C24 C23 C22 120.90(11) . .
C23 C24 C25 118.28(11) . .
C23 C24 H24 120.9 . .
C25 C24 H24 120.9 . .
C26 C25 C24 122.15(11) . .
C26 C25 H25 118.9 . .
C24 C25 H25 118.9 . .
C25 C26 C21 118.65(11) . .
C25 C26 H26 120.7 . .
C21 C26 H26 120.7 . .

loop_
_geom_bond_atom_site_label_1
_geom_bond_atom_site_label_2
_geom_bond_distance
_geom_bond_site_symmetry_2
O1 C1 1.3186(13) .
O1 H1 0.8199 .
O2 C1 1.2246(13) .
O3 C21 1.3687(13) .
O3 C2 1.4303(12) .
O4 C23 1.3708(14) .
O4 C3 1.4202(16) .
C1 C11 1.4870(14) .
C2 C12 1.5079(15) .
C2 H2A 0.9900 .
C2 H2B 0.9900 .
C3 H3A 0.9800 .
C3 H3B 0.9800 .
C3 H3C 0.9800 .
C11 C16 1.3965(15) .
C11 C12 1.4111(15) .
C12 C13 1.3983(15) .
C13 C14 1.3875(17) .
C13 H13 0.9500 .
C14 C15 1.3827(18) .
C14 H14 0.9500 .
C15 C16 1.3877(17) .
C15 H15 0.9500 .
C16 H16 0.9500 .
C21 C22 1.3857(16) .
C21 C26 1.4023(15) .
C22 C23 1.3980(16) .
C22 H22 0.9500 .
C23 C24 1.3864(17) .
C24 C25 1.3951(19) .
C24 H24 0.9500 .
C25 C26 1.3778(17) .
C25 H25 0.9500 .
C26 H26 0.9500 .

loop_
_geom_hbond_atom_site_label_D
_geom_hbond_atom_site_label_H
_geom_hbond_atom_site_label_A
_geom_hbond_distance_DH
_geom_hbond_distance_HA
_geom_hbond_distance_DA
_geom_hbond_angle_DHA
_geom_hbond_site_symmetry_A
O1 H1 O2 0.82 1.83 2.6433(11) 172.1 7_546
C15 H15 <i>C<i>~g~(1) 0.95 2.91 3.5686(14) 128 4_555
C24 H24 <i>C<i>~g~(2) 0.95 2.92 3.7806(13) 151 4_564

loop_
_geom_torsion_atom_site_label_1
_geom_torsion_atom_site_label_2
_geom_torsion_atom_site_label_3
_geom_torsion_atom_site_label_4
_geom_torsion
_geom_torsion_site_symmetry_1
_geom_torsion_site_symmetry_2
_geom_torsion_site_symmetry_3
_geom_torsion_site_symmetry_4
C21 O3 C2 C12 -179.19(8) . . . .
O2 C1 C11 C16 -174.79(11) . . . .
O1 C1 C11 C16 5.78(14) . . . .
O2 C1 C11 C12 6.87(16) . . . .
O1 C1 C11 C12 -172.56(10) . . . .
C16 C11 C12 C13 -1.32(16) . . . .
C1 C11 C12 C13 177.00(10) . . . .
C16 C11 C12 C2 179.34(10) . . . .
C1 C11 C12 C2 -2.35(15) . . . .
O3 C2 C12 C13 -4.17(14) . . . .
O3 C2 C12 C11 175.15(9) . . . .
C11 C12 C13 C14 0.22(17) . . . .
C2 C12 C13 C14 179.57(10) . . . .
C12 C13 C14 C15 1.25(19) . . . .
C13 C14 C15 C16 -1.6(2) . . . .
C14 C15 C16 C11 0.48(19) . . . .
C12 C11 C16 C15 0.99(17) . . . .
C1 C11 C16 C15 -177.38(11) . . . .
C2 O3 C21 C22 -0.84(15) . . . .
C2 O3 C21 C26 179.41(10) . . . .
O3 C21 C22 C23 -179.58(10) . . . .
C26 C21 C22 C23 0.17(16) . . . .
C3 O4 C23 C24 1.06(19) . . . .
C3 O4 C23 C22 -179.04(12) . . . .
C21 C22 C23 O4 178.54(10) . . . .
C21 C22 C23 C24 -1.55(17) . . . .
O4 C23 C24 C25 -178.36(11) . . . .
C22 C23 C24 C25 1.74(17) . . . .
C23 C24 C25 C26 -0.58(18) . . . .
C24 C25 C26 C21 -0.76(18) . . . .
O3 C21 C26 C25 -179.27(10) . . . .
C22 C21 C26 C25 0.96(17) . . . .
